data_2241459
loop_
_publ_author_name
'Robeyns, Koen'
'Willocq, Christopher'
'Tinant, Bernard'
'Devillers, Michel'
'Hermans, Sophie'

_publ_section_title
;
 Crystal structure of a Pd~4~ carbonyl triphenylphosphane cluster
 [Pd~4~(CO)~5~(PPh~3~)~4~]&#x00B7;2C~4~H~8~O, comparing solvates
;
_journal_issue 2
_journal_name_full 'Acta Crystallographica Section E'
_journal_page_first 120
_journal_page_last 123
_journal_paper_doi 10.1107/S205698901502441X
_journal_volume 72
_journal_year 2016
_chemical_formula_iupac '[Pd4 (C O)5 (C18 H15 P)4], 2C4 H8 O'
_chemical_formula_moiety 'C77 H60 O5 P4 Pd4, 2(C4 H8 O)'
_chemical_formula_sum 'C85 H76 O7 P4 Pd4'
_chemical_formula_weight 1758.93
_chemical_name_systematic
'Pentakis(\m-carbonyl-\k^2^<i>C</i>:<i>C</i>)tetrakis(triphenylphosphane-\k<i>P</i>)tetrapalladium(5 <i>Pd</i>---<i>Pd</i>) tetrahydrofuran disolvate'
_space_group_crystal_system monoclinic
_space_group_IT_number 15
_space_group_name_Hall '-C 2yc'
_space_group_name_H-M_alt 'C 1 2/c 1'
_symmetry_space_group_name_Hall '-C 2yc'
_symmetry_space_group_name_H-M 'C 1 2/c 1'
_atom_sites_solution_hydrogens geom
_audit_creation_method SHELXL-2014/7
_cell_angle_alpha 90
_cell_angle_beta 105.92(2)
_cell_angle_gamma 90
_cell_formula_units_Z 4
_cell_length_a 27.254(9)
_cell_length_b 16.016(6)
_cell_length_c 17.938(7)
_cell_measurement_reflns_used 4740
_cell_measurement_temperature 120(2)
_cell_measurement_theta_max 22.2
_cell_measurement_theta_min 2.6
_cell_volume 7530(5)
_computing_cell_refinement
;
<i>marHKL</i> (Klein & Bartels, 2000)
;
_computing_data_collection
;
<i>mar345</i> (Klein, 1998)
;
_computing_data_reduction
;
<i>marHKL</i> (Klein & Bartels, 2000)
;
_computing_molecular_graphics
;
Mercury (Macrae <i>et al.</i>,  2008)
;
_computing_publication_material
;
Mercury (Macrae <i>et al.</i>,  2008) and PLATON (Spek, 2009)
;
_computing_structure_refinement
;
SHELXL2014 (Sheldrick, 2015)
;
_computing_structure_solution
;
SHELXS97 (Sheldrick, 2008)
;
_diffrn_ambient_temperature 120(2)
_diffrn_measured_fraction_theta_full 0.997
_diffrn_measured_fraction_theta_max 0.997
_diffrn_measurement_device_type 'MAR345 image plate'
_diffrn_measurement_method '111 images, \D\F 2\%'
_diffrn_radiation_monochromator 'Zr filter'
_diffrn_radiation_source 'Rigaku UltraX 18 rotating anode'
_diffrn_radiation_type MoK\a
_diffrn_radiation_wavelength 0.71069
_diffrn_reflns_av_R_equivalents 0.0369
_diffrn_reflns_limit_h_max 28
_diffrn_reflns_limit_h_min -28
_diffrn_reflns_limit_k_max 17
_diffrn_reflns_limit_k_min -17
_diffrn_reflns_limit_l_max 19
_diffrn_reflns_limit_l_min -19
_diffrn_reflns_number 9236
_diffrn_reflns_theta_full 22.224
_diffrn_reflns_theta_max 22.224
_diffrn_reflns_theta_min 2.543
_exptl_absorpt_coefficient_mu 1.080
_exptl_absorpt_correction_type none
_exptl_crystal_colour red
_exptl_crystal_density_diffrn 1.552
_exptl_crystal_description platelets
_exptl_crystal_F_000 3544
_exptl_crystal_size_max 0.18
_exptl_crystal_size_mid 0.12
_exptl_crystal_size_min 0.05
_refine_diff_density_max 0.539
_refine_diff_density_min -0.529
_refine_ls_extinction_method none
_refine_ls_goodness_of_fit_ref 1.035
_refine_ls_hydrogen_treatment constr
_refine_ls_matrix_type full
_refine_ls_number_parameters 453
_refine_ls_number_reflns 4739
_refine_ls_number_restraints 0
_refine_ls_restrained_S_all 1.035
_refine_ls_R_factor_all 0.0466
_refine_ls_R_factor_gt 0.0350
_refine_ls_shift/su_max 0.001
_refine_ls_shift/su_mean 0.000
_refine_ls_structure_factor_coef Fsqd
_refine_ls_weighting_details 'w=1/[\s^2^(Fo^2^)+(0.0201P)^2^+36.9627P] where P=(Fo^2^+2Fc^2^)/3'
_refine_ls_weighting_scheme calc
_refine_ls_wR_factor_gt 0.0806
_refine_ls_wR_factor_ref 0.0856
_reflns_number_gt 3938
_reflns_number_total 4739
_reflns_threshold_expression 'I > 2\s(I)'
_cod_data_source_file lh5801sup1.cif
_cod_data_source_block I
_cod_database_code 2241459
_shelx_space_group_comment
;
The symmetry employed for this shelxl refinement is uniquely defined
by the following loop, which should always be used as a source of
symmetry information in preference to the above space-group names.
They are only intended as comments.
;

loop_
_space_group_symop_operation_xyz
'x, y, z'
'-x, y, -z+1/2'
'x+1/2, y+1/2, z'
'-x+1/2, y+1/2, -z+1/2'
'-x, -y, -z'
'x, -y, z-1/2'
'-x+1/2, -y+1/2, -z'
'x+1/2, -y+1/2, z-1/2'

loop_
_atom_site_type_symbol
_atom_site_label
_atom_site_fract_x
_atom_site_fract_y
_atom_site_fract_z
_atom_site_U_iso_or_equiv
_atom_site_adp_type
_atom_site_calc_flag
_atom_site_occupancy
Pd Pd1 0.00088(2) 0.70651(2) 0.16201(2) 0.01857(13) Uani d 1
Pd Pd2 -0.05342(2) 0.59762(2) 0.22629(2) 0.01713(13) Uani d 1
C C1 0.0757(2) 0.6757(3) 0.1897(3) 0.0248(13) Uani d 1
O O1 0.11225(15) 0.6829(2) 0.1692(2) 0.0345(9) Uani d 1
C C2 -0.0735(2) 0.6741(3) 0.1236(3) 0.0239(12) Uani d 1
O O2 -0.10823(14) 0.6805(2) 0.0691(2) 0.0333(9) Uani d 1
C C3 0.0000 0.5003(5) 0.2500 0.0231(17) Uani d 1
O O3 0.0000 0.4268(3) 0.2500 0.0320(13) Uani d 1
P P3 -0.00131(5) 0.82666(8) 0.09097(7) 0.0185(3) Uani d 1
C C4 0.06148(19) 0.8732(3) 0.1019(3) 0.0180(11) Uani d 1
C C5 0.0797(2) 0.8963(3) 0.0400(3) 0.0235(12) Uani d 1
H H5 0.0579 0.8915 -0.0113 0.028 Uiso calc 1
C C6 0.1284(2) 0.9258(3) 0.0510(3) 0.0275(13) Uani d 1
H H6 0.1405 0.9401 0.0078 0.033 Uiso calc 1
C C7 0.1599(2) 0.9346(4) 0.1258(3) 0.0328(14) Uani d 1
H H7 0.1937 0.9548 0.1340 0.039 Uiso calc 1
C C8 0.1422(2) 0.9140(4) 0.1878(3) 0.0365(15) Uani d 1
H H8 0.1636 0.9211 0.2390 0.044 Uiso calc 1
C C9 0.0937(2) 0.8833(3) 0.1764(3) 0.0281(13) Uani d 1
H H9 0.0819 0.8686 0.2199 0.034 Uiso calc 1
C C10 -0.02718(19) 0.8146(3) -0.0143(3) 0.0208(12) Uani d 1
C C11 -0.0615(2) 0.8691(3) -0.0601(3) 0.0262(13) Uani d 1
H H11 -0.0741 0.9150 -0.0372 0.031 Uiso calc 1
C C12 -0.0777(2) 0.8572(4) -0.1398(3) 0.0346(15) Uani d 1
H H12 -0.1024 0.8936 -0.1714 0.041 Uiso calc 1
C C13 -0.0577(2) 0.7919(4) -0.1732(3) 0.0373(15) Uani d 1
H H13 -0.0678 0.7850 -0.2279 0.045 Uiso calc 1
C C14 -0.0234(2) 0.7371(4) -0.1274(3) 0.0373(15) Uani d 1
H H14 -0.0100 0.6924 -0.1506 0.045 Uiso calc 1
C C15 -0.0085(2) 0.7470(3) -0.0478(3) 0.0280(13) Uani d 1
H H15 0.0143 0.7082 -0.0161 0.034 Uiso calc 1
C C16 -0.03973(19) 0.9103(3) 0.1160(3) 0.0199(12) Uani d 1
C C17 -0.0907(2) 0.8940(3) 0.1112(3) 0.0253(13) Uani d 1
H H17 -0.1050 0.8410 0.0939 0.030 Uiso calc 1
C C18 -0.1208(2) 0.9551(4) 0.1318(3) 0.0317(14) Uani d 1
H H18 -0.1556 0.9436 0.1275 0.038 Uiso calc 1
C C19 -0.1010(2) 1.0321(3) 0.1581(3) 0.0327(15) Uani d 1
H H19 -0.1216 1.0734 0.1728 0.039 Uiso calc 1
C C20 -0.0505(2) 1.0477(4) 0.1628(3) 0.0309(14) Uani d 1
H H20 -0.0364 1.1008 0.1802 0.037 Uiso calc 1
C C21 -0.0199(2) 0.9878(3) 0.1425(3) 0.0258(13) Uani d 1
H H21 0.0149 0.9998 0.1468 0.031 Uiso calc 1
P P4 -0.12826(5) 0.52022(8) 0.19235(7) 0.0191(3) Uani d 1
C C22 -0.12432(19) 0.4330(3) 0.1291(3) 0.0233(12) Uani d 1
C C23 -0.1279(2) 0.3498(3) 0.1471(3) 0.0314(14) Uani d 1
H H23 -0.1329 0.3344 0.1956 0.038 Uiso calc 1
C C24 -0.1241(2) 0.2883(4) 0.0939(4) 0.0433(16) Uani d 1
H H24 -0.1259 0.2312 0.1072 0.052 Uiso calc 1
C C25 -0.1178(2) 0.3084(4) 0.0231(4) 0.0373(15) Uani d 1
H H25 -0.1160 0.2660 -0.0131 0.045 Uiso calc 1
C C26 -0.1141(3) 0.3903(4) 0.0058(4) 0.0475(17) Uani d 1
H H26 -0.1096 0.4052 -0.0431 0.057 Uiso calc 1
C C27 -0.1170(2) 0.4521(4) 0.0578(3) 0.0419(16) Uani d 1
H H27 -0.1139 0.5088 0.0444 0.050 Uiso calc 1
C C28 -0.14892(18) 0.4741(3) 0.2725(3) 0.0195(12) Uani d 1
C C29 -0.1977(2) 0.4841(4) 0.2804(3) 0.0312(14) Uani d 1
H H29 -0.2223 0.5150 0.2426 0.037 Uiso calc 1
C C30 -0.2109(2) 0.4494(4) 0.3431(3) 0.0359(15) Uani d 1
H H30 -0.2441 0.4583 0.3491 0.043 Uiso calc 1
C C31 -0.1761(2) 0.4022(3) 0.3967(3) 0.0323(14) Uani d 1
H H31 -0.1856 0.3765 0.4384 0.039 Uiso calc 1
C C32 -0.1277(2) 0.3926(4) 0.3896(3) 0.0411(16) Uani d 1
H H32 -0.1034 0.3604 0.4266 0.049 Uiso calc 1
C C33 -0.1139(2) 0.4299(4) 0.3281(3) 0.0349(15) Uani d 1
H H33 -0.0798 0.4247 0.3246 0.042 Uiso calc 1
C C34 -0.18558(19) 0.5748(3) 0.1361(3) 0.0232(12) Uani d 1
C C35 -0.1923(2) 0.6592(4) 0.1488(3) 0.0359(15) Uani d 1
H H35 -0.1663 0.6881 0.1861 0.043 Uiso calc 1
C C36 -0.2352(2) 0.7020(4) 0.1092(4) 0.0501(18) Uani d 1
H H36 -0.2390 0.7594 0.1197 0.060 Uiso calc 1
C C37 -0.2727(3) 0.6609(5) 0.0542(4) 0.057(2) Uani d 1
H H37 -0.3024 0.6902 0.0263 0.069 Uiso calc 1
C C38 -0.2673(2) 0.5785(5) 0.0398(4) 0.053(2) Uani d 1
H H38 -0.2933 0.5506 0.0016 0.064 Uiso calc 1
C C39 -0.2241(2) 0.5345(4) 0.0806(3) 0.0374(15) Uani d 1
H H39 -0.2209 0.4769 0.0704 0.045 Uiso calc 1
O O100 0.2944(2) 0.6292(4) 0.1655(3) 0.0822(18) Uani d 1
C C101 0.2603(3) 0.6561(5) 0.0954(5) 0.079(3) Uani d 1
H H10A 0.2303 0.6185 0.0805 0.095 Uiso calc 1
H H10B 0.2773 0.6562 0.0533 0.095 Uiso calc 1
C C102 0.2439(3) 0.7435(5) 0.1096(4) 0.063(2) Uani d 1
H H10C 0.2675 0.7859 0.0989 0.076 Uiso calc 1
H H10D 0.2088 0.7555 0.0777 0.076 Uiso calc 1
C C103 0.2467(3) 0.7403(5) 0.1944(4) 0.069(2) Uani d 1
H H10E 0.2541 0.7962 0.2185 0.082 Uiso calc 1
H H10F 0.2143 0.7194 0.2024 0.082 Uiso calc 1
C C104 0.2894(3) 0.6812(5) 0.2274(4) 0.063(2) Uani d 1
H H10G 0.3215 0.7123 0.2497 0.076 Uiso calc 1
H H10H 0.2818 0.6471 0.2689 0.076 Uiso calc 1

loop_
_atom_site_aniso_label
_atom_site_aniso_U_11
_atom_site_aniso_U_22
_atom_site_aniso_U_33
_atom_site_aniso_U_12
_atom_site_aniso_U_13
_atom_site_aniso_U_23
Pd1 0.0184(2) 0.0189(2) 0.0177(2) -0.00139(17) 0.00377(16) 0.00374(17)
Pd2 0.0165(2) 0.0166(2) 0.0186(2) -0.00199(16) 0.00526(16) 0.00040(17)
C1 0.035(4) 0.020(3) 0.017(3) 0.002(3) 0.002(3) 0.000(2)
O1 0.030(2) 0.044(3) 0.035(2) 0.0032(19) 0.0176(19) 0.0124(19)
C2 0.032(3) 0.014(3) 0.029(3) -0.001(2) 0.014(3) 0.004(2)
O2 0.028(2) 0.038(2) 0.026(2) -0.0103(18) -0.0057(19) 0.0121(18)
C3 0.021(4) 0.026(5) 0.024(4) 0.000 0.008(3) 0.000
O3 0.021(3) 0.025(3) 0.048(4) 0.000 0.006(2) 0.000
P3 0.0200(7) 0.0193(7) 0.0157(7) -0.0018(6) 0.0038(5) 0.0031(6)
C4 0.023(3) 0.012(3) 0.019(3) 0.002(2) 0.005(2) 0.002(2)
C5 0.026(3) 0.022(3) 0.022(3) -0.004(2) 0.006(2) 0.004(2)
C6 0.029(3) 0.032(3) 0.023(3) -0.002(3) 0.010(2) 0.006(3)
C7 0.027(3) 0.040(4) 0.033(3) -0.006(3) 0.010(3) 0.001(3)
C8 0.029(4) 0.052(4) 0.025(3) -0.012(3) 0.003(3) -0.001(3)
C9 0.029(3) 0.040(3) 0.016(3) -0.009(3) 0.006(2) 0.002(3)
C10 0.021(3) 0.025(3) 0.017(3) -0.007(2) 0.006(2) 0.004(2)
C11 0.031(3) 0.022(3) 0.023(3) -0.005(2) 0.003(2) 0.002(2)
C12 0.037(4) 0.033(3) 0.027(3) -0.008(3) -0.001(3) 0.007(3)
C13 0.054(4) 0.034(4) 0.025(3) -0.023(3) 0.014(3) -0.009(3)
C14 0.045(4) 0.033(4) 0.036(4) -0.016(3) 0.015(3) -0.014(3)
C15 0.027(3) 0.032(3) 0.027(3) -0.003(3) 0.010(2) -0.004(3)
C16 0.025(3) 0.020(3) 0.013(3) 0.001(2) 0.002(2) 0.003(2)
C17 0.028(3) 0.029(3) 0.017(3) -0.003(3) 0.003(2) 0.000(2)
C18 0.027(3) 0.051(4) 0.018(3) 0.009(3) 0.006(2) 0.008(3)
C19 0.055(4) 0.029(4) 0.014(3) 0.014(3) 0.009(3) 0.005(3)
C20 0.039(4) 0.031(3) 0.022(3) 0.007(3) 0.007(3) 0.002(3)
C21 0.028(3) 0.031(3) 0.018(3) 0.002(3) 0.006(2) 0.001(3)
P4 0.0187(7) 0.0196(7) 0.0192(7) -0.0035(6) 0.0051(6) 0.0010(6)
C22 0.021(3) 0.020(3) 0.030(3) -0.007(2) 0.007(2) -0.005(2)
C23 0.027(3) 0.035(4) 0.032(3) 0.001(3) 0.008(3) -0.003(3)
C24 0.046(4) 0.022(3) 0.059(4) -0.004(3) 0.011(3) -0.014(3)
C25 0.028(3) 0.036(4) 0.049(4) 0.002(3) 0.011(3) -0.021(3)
C26 0.069(5) 0.040(4) 0.042(4) -0.009(3) 0.029(3) -0.009(3)
C27 0.071(5) 0.024(3) 0.040(4) -0.009(3) 0.032(3) -0.006(3)
C28 0.021(3) 0.019(3) 0.019(3) -0.006(2) 0.006(2) 0.002(2)
C29 0.026(3) 0.042(4) 0.026(3) -0.002(3) 0.007(2) 0.008(3)
C30 0.026(3) 0.049(4) 0.037(3) -0.010(3) 0.015(3) 0.003(3)
C31 0.039(4) 0.036(3) 0.022(3) -0.008(3) 0.008(3) 0.001(3)
C32 0.034(4) 0.052(4) 0.039(4) 0.016(3) 0.012(3) 0.020(3)
C33 0.021(3) 0.054(4) 0.034(3) 0.012(3) 0.015(3) 0.015(3)
C34 0.015(3) 0.029(3) 0.028(3) -0.005(2) 0.011(2) 0.015(3)
C35 0.031(3) 0.048(4) 0.026(3) 0.013(3) 0.003(3) 0.009(3)
C36 0.048(4) 0.056(4) 0.047(4) 0.028(4) 0.014(4) 0.018(4)
C37 0.032(4) 0.085(6) 0.053(5) 0.017(4) 0.009(3) 0.040(4)
C38 0.022(4) 0.088(6) 0.037(4) -0.015(4) -0.011(3) 0.033(4)
C39 0.028(3) 0.044(4) 0.035(3) -0.017(3) 0.000(3) 0.014(3)
O100 0.061(4) 0.110(5) 0.081(4) 0.038(3) 0.031(3) 0.018(4)
C101 0.094(7) 0.081(6) 0.062(5) -0.012(5) 0.019(5) 0.002(5)
C102 0.051(5) 0.062(5) 0.068(5) -0.002(4) 0.004(4) 0.006(4)
C103 0.057(5) 0.090(6) 0.062(5) 0.015(4) 0.022(4) 0.006(5)
C104 0.049(5) 0.082(6) 0.056(5) 0.005(4) 0.011(4) 0.018(4)

loop_
_atom_type_symbol
_atom_type_description
_atom_type_scat_dispersion_real
_atom_type_scat_dispersion_imag
_atom_type_scat_source
C C 0.0033 0.0016 'International Tables Vol C Tables 4.2.6.8 and 6.1.1.4'
H H 0.0000 0.0000 'International Tables Vol C Tables 4.2.6.8 and 6.1.1.4'
O O 0.0106 0.0060 'International Tables Vol C Tables 4.2.6.8 and 6.1.1.4'
P P 0.1023 0.0942 'International Tables Vol C Tables 4.2.6.8 and 6.1.1.4'
Pd Pd -0.9988 1.0072 'International Tables Vol C Tables 4.2.6.8 and 6.1.1.4'

loop_
_geom_angle_atom_site_label_1
_geom_angle_atom_site_label_2
_geom_angle_atom_site_label_3
_geom_angle_site_symmetry_1
_geom_angle_site_symmetry_3
_geom_angle
C2 Pd1 C1 . . 150.4(2)
C2 Pd1 P3 . . 98.89(15)
C1 Pd1 P3 . . 102.22(16)
C2 Pd1 Pd2 . . 51.16(15)
C1 Pd1 Pd2 . . 111.46(15)
P3 Pd1 Pd2 . . 146.24(4)
C2 Pd1 Pd2 . 2 111.07(15)
C1 Pd1 Pd2 . 2 51.44(15)
P3 Pd1 Pd2 . 2 149.92(4)
Pd2 Pd1 Pd2 . 2 61.43(3)
C2 Pd1 Pd1 . 2 92.97(15)
C1 Pd1 Pd1 . 2 92.60(15)
P3 Pd1 Pd1 . 2 123.13(4)
Pd2 Pd1 Pd1 . 2 54.768(18)
Pd2 Pd1 Pd1 2 2 54.58(2)
C3 Pd2 C2 . . 126.58(14)
C3 Pd2 C1 . 2 126.77(14)
C2 Pd2 C1 . 2 102.29(19)
C3 Pd2 P4 . . 99.66(15)
C2 Pd2 P4 . . 94.64(15)
C1 Pd2 P4 2 . 95.57(15)
C3 Pd2 Pd1 . . 97.67(12)
C2 Pd2 Pd1 . . 46.94(15)
C1 Pd2 Pd1 2 . 102.24(15)
P4 Pd2 Pd1 . . 140.12(4)
C3 Pd2 Pd1 . 2 97.47(12)
C2 Pd2 Pd1 . 2 102.83(14)
C1 Pd2 Pd1 2 2 46.81(15)
P4 Pd2 Pd1 . 2 140.88(4)
Pd1 Pd2 Pd1 . 2 70.66(3)
C3 Pd2 Pd2 . 2 48.05(15)
C2 Pd2 Pd2 . 2 104.98(15)
C1 Pd2 Pd2 2 2 104.73(15)
P4 Pd2 Pd2 . 2 147.71(4)
Pd1 Pd2 Pd2 . 2 59.40(2)
Pd1 Pd2 Pd2 2 2 59.171(19)
O1 C1 Pd1 . . 142.6(4)
O1 C1 Pd2 . 2 135.0(4)
Pd1 C1 Pd2 . 2 81.7(2)
O2 C2 Pd1 . . 140.6(4)
O2 C2 Pd2 . . 136.5(4)
Pd1 C2 Pd2 . . 81.9(2)
O3 C3 Pd2 . . 138.05(15)
O3 C3 Pd2 . 2 138.05(15)
Pd2 C3 Pd2 . 2 83.9(3)
C4 P3 C16 . . 104.9(2)
C4 P3 C10 . . 103.7(2)
C16 P3 C10 . . 104.2(2)
C4 P3 Pd1 . . 113.63(16)
C16 P3 Pd1 . . 113.95(16)
C10 P3 Pd1 . . 115.24(17)
C5 C4 C9 . . 118.0(5)
C5 C4 P3 . . 123.6(4)
C9 C4 P3 . . 118.4(4)
C6 C5 C4 . . 121.4(5)
C6 C5 H5 . . 119.3
C4 C5 H5 . . 119.3
C5 C6 C7 . . 119.4(5)
C5 C6 H6 . . 120.3
C7 C6 H6 . . 120.3
C8 C7 C6 . . 120.0(5)
C8 C7 H7 . . 120.0
C6 C7 H7 . . 120.0
C7 C8 C9 . . 120.4(5)
C7 C8 H8 . . 119.8
C9 C8 H8 . . 119.8
C8 C9 C4 . . 120.8(5)
C8 C9 H9 . . 119.6
C4 C9 H9 . . 119.6
C11 C10 C15 . . 120.1(5)
C11 C10 P3 . . 123.7(4)
C15 C10 P3 . . 116.1(4)
C10 C11 C12 . . 120.1(5)
C10 C11 H11 . . 120.0
C12 C11 H11 . . 120.0
C13 C12 C11 . . 119.7(5)
C13 C12 H12 . . 120.1
C11 C12 H12 . . 120.1
C14 C13 C12 . . 120.3(5)
C14 C13 H13 . . 119.8
C12 C13 H13 . . 119.8
C13 C14 C15 . . 120.1(6)
C13 C14 H14 . . 119.9
C15 C14 H14 . . 119.9
C14 C15 C10 . . 119.6(5)
C14 C15 H15 . . 120.2
C10 C15 H15 . . 120.2
C21 C16 C17 . . 118.4(5)
C21 C16 P3 . . 123.0(4)
C17 C16 P3 . . 118.5(4)
C18 C17 C16 . . 120.2(5)
C18 C17 H17 . . 119.9
C16 C17 H17 . . 119.9
C19 C18 C17 . . 121.2(5)
C19 C18 H18 . . 119.4
C17 C18 H18 . . 119.4
C18 C19 C20 . . 118.3(5)
C18 C19 H19 . . 120.9
C20 C19 H19 . . 120.9
C19 C20 C21 . . 121.4(5)
C19 C20 H20 . . 119.3
C21 C20 H20 . . 119.3
C20 C21 C16 . . 120.4(5)
C20 C21 H21 . . 119.8
C16 C21 H21 . . 119.8
C22 P4 C34 . . 102.1(2)
C22 P4 C28 . . 105.2(2)
C34 P4 C28 . . 103.0(2)
C22 P4 Pd2 . . 112.06(17)
C34 P4 Pd2 . . 116.44(17)
C28 P4 Pd2 . . 116.45(16)
C23 C22 C27 . . 117.8(5)
C23 C22 P4 . . 125.1(4)
C27 C22 P4 . . 117.0(4)
C22 C23 C24 . . 120.0(6)
C22 C23 H23 . . 120.0
C24 C23 H23 . . 120.0
C25 C24 C23 . . 121.4(6)
C25 C24 H24 . . 119.3
C23 C24 H24 . . 119.3
C26 C25 C24 . . 118.5(6)
C26 C25 H25 . . 120.8
C24 C25 H25 . . 120.8
C25 C26 C27 . . 121.2(6)
C25 C26 H26 . . 119.4
C27 C26 H26 . . 119.4
C26 C27 C22 . . 121.2(6)
C26 C27 H27 . . 119.4
C22 C27 H27 . . 119.4
C33 C28 C29 . . 118.8(5)
C33 C28 P4 . . 118.3(4)
C29 C28 P4 . . 122.8(4)
C28 C29 C30 . . 120.4(5)
C28 C29 H29 . . 119.8
C30 C29 H29 . . 119.8
C31 C30 C29 . . 120.2(5)
C31 C30 H30 . . 119.9
C29 C30 H30 . . 119.9
C32 C31 C30 . . 119.6(5)
C32 C31 H31 . . 120.2
C30 C31 H31 . . 120.2
C31 C32 C33 . . 120.1(5)
C31 C32 H32 . . 119.9
C33 C32 H32 . . 119.9
C28 C33 C32 . . 120.7(5)
C28 C33 H33 . . 119.6
C32 C33 H33 . . 119.6
C35 C34 C39 . . 117.4(5)
C35 C34 P4 . . 120.2(4)
C39 C34 P4 . . 122.4(4)
C36 C35 C34 . . 122.1(6)
C36 C35 H35 . . 119.0
C34 C35 H35 . . 119.0
C35 C36 C37 . . 119.5(7)
C35 C36 H36 . . 120.3
C37 C36 H36 . . 120.3
C38 C37 C36 . . 120.2(6)
C38 C37 H37 . . 119.9
C36 C37 H37 . . 119.9
C37 C38 C39 . . 120.6(6)
C37 C38 H38 . . 119.7
C39 C38 H38 . . 119.7
C34 C39 C38 . . 120.3(6)
C34 C39 H39 . . 119.8
C38 C39 H39 . . 119.8
C101 O100 C104 . . 109.6(6)
O100 C101 C102 . . 106.6(7)
O100 C101 H10A . . 110.4
C102 C101 H10A . . 110.4
O100 C101 H10B . . 110.4
C102 C101 H10B . . 110.4
H10A C101 H10B . . 108.6
C103 C102 C101 . . 101.7(6)
C103 C102 H10C . . 111.4
C101 C102 H10C . . 111.4
C103 C102 H10D . . 111.4
C101 C102 H10D . . 111.4
H10C C102 H10D . . 109.3
C104 C103 C102 . . 104.0(6)
C104 C103 H10E . . 111.0
C102 C103 H10E . . 111.0
C104 C103 H10F . . 111.0
C102 C103 H10F . . 111.0
H10E C103 H10F . . 109.0
O100 C104 C103 . . 107.0(6)
O100 C104 H10G . . 110.3
C103 C104 H10G . . 110.3
O100 C104 H10H . . 110.3
C103 C104 H10H . . 110.3
H10G C104 H10H . . 108.6

loop_
_geom_bond_atom_site_label_1
_geom_bond_atom_site_label_2
_geom_bond_site_symmetry_2
_geom_bond_distance
_geom_bond_publ_flag
Pd1 C2 . 2.021(6) ?
Pd1 C1 . 2.022(6) ?
Pd1 P3 . 2.2998(15) ?
Pd1 Pd2 . 2.7381(8) y
Pd1 Pd2 2 2.7446(9) y
Pd1 Pd1 2 3.1704(14) y
Pd2 C3 . 2.095(6) ?
Pd2 C2 . 2.154(5) ?
Pd2 C1 2 2.169(6) ?
Pd2 P4 . 2.3208(15) y
Pd2 Pd1 2 2.7446(9) y
Pd2 Pd2 2 2.8006(12) y
C1 O1 . 1.159(6) ?
C1 Pd2 2 2.169(6) ?
C2 O2 . 1.164(6) ?
C3 O3 . 1.178(9) ?
C3 Pd2 2 2.095(6) ?
P3 C4 . 1.827(5) ?
P3 C16 . 1.830(5) ?
P3 C10 . 1.836(5) ?
C4 C5 . 1.385(7) ?
C4 C9 . 1.392(7) ?
C5 C6 . 1.373(7) ?
C5 H5 . 0.9500 ?
C6 C7 . 1.387(7) ?
C6 H6 . 0.9500 ?
C7 C8 . 1.368(8) ?
C7 H7 . 0.9500 ?
C8 C9 . 1.372(8) ?
C8 H8 . 0.9500 ?
C9 H9 . 0.9500 ?
C10 C11 . 1.374(7) ?
C10 C15 . 1.401(7) ?
C11 C12 . 1.390(7) ?
C11 H11 . 0.9500 ?
C12 C13 . 1.388(8) ?
C12 H12 . 0.9500 ?
C13 C14 . 1.379(8) ?
C13 H13 . 0.9500 ?
C14 C15 . 1.382(7) ?
C14 H14 . 0.9500 ?
C15 H15 . 0.9500 ?
C16 C21 . 1.385(7) ?
C16 C17 . 1.394(7) ?
C17 C18 . 1.389(8) ?
C17 H17 . 0.9500 ?
C18 C19 . 1.376(8) ?
C18 H18 . 0.9500 ?
C19 C20 . 1.379(8) ?
C19 H19 . 0.9500 ?
C20 C21 . 1.384(7) ?
C20 H20 . 0.9500 ?
C21 H21 . 0.9500 ?
P4 C22 . 1.821(5) ?
P4 C34 . 1.832(5) ?
P4 C28 . 1.837(5) ?
C22 C23 . 1.380(8) ?
C22 C27 . 1.383(7) ?
C23 C24 . 1.395(8) ?
C23 H23 . 0.9500 ?
C24 C25 . 1.365(9) ?
C24 H24 . 0.9500 ?
C25 C26 . 1.358(8) ?
C25 H25 . 0.9500 ?
C26 C27 . 1.377(8) ?
C26 H26 . 0.9500 ?
C27 H27 . 0.9500 ?
C28 C33 . 1.373(7) ?
C28 C29 . 1.384(7) ?
C29 C30 . 1.388(8) ?
C29 H29 . 0.9500 ?
C30 C31 . 1.377(8) ?
C30 H30 . 0.9500 ?
C31 C32 . 1.369(8) ?
C31 H31 . 0.9500 ?
C32 C33 . 1.394(8) ?
C32 H32 . 0.9500 ?
C33 H33 . 0.9500 ?
C34 C35 . 1.391(8) ?
C34 C39 . 1.391(7) ?
C35 C36 . 1.375(8) ?
C35 H35 . 0.9500 ?
C36 C37 . 1.377(10) ?
C36 H36 . 0.9500 ?
C37 C38 . 1.361(10) ?
C37 H37 . 0.9500 ?
C38 C39 . 1.395(9) ?
C38 H38 . 0.9500 ?
C39 H39 . 0.9500 ?
O100 C101 . 1.410(9) ?
O100 C104 . 1.425(9) ?
C101 C102 . 1.512(11) ?
C101 H10A . 0.9900 ?
C101 H10B . 0.9900 ?
C102 C103 . 1.503(10) ?
C102 H10C . 0.9900 ?
C102 H10D . 0.9900 ?
C103 C104 . 1.490(10) ?
C103 H10E . 0.9900 ?
C103 H10F . 0.9900 ?
C104 H10G . 0.9900 ?
C104 H10H . 0.9900 ?

loop_
_geom_hbond_atom_site_label_D
_geom_hbond_atom_site_label_H
_geom_hbond_atom_site_label_A
_geom_hbond_site_symmetry_A
_geom_hbond_distance_DH
_geom_hbond_distance_HA
_geom_hbond_distance_DA
_geom_hbond_angle_DHA
_geom_hbond_publ_flag
C19 H19 O100 3_455 0.95 2.43 3.282(8) 149 y

loop_
_geom_torsion_atom_site_label_1
_geom_torsion_atom_site_label_2
_geom_torsion_atom_site_label_3
_geom_torsion_atom_site_label_4
_geom_torsion
C16 P3 C4 C5 -105.5(4)
C10 P3 C4 C5 3.6(5)
Pd1 P3 C4 C5 129.5(4)
C16 P3 C4 C9 77.1(4)
C10 P3 C4 C9 -173.9(4)
Pd1 P3 C4 C9 -48.0(4)
C9 C4 C5 C6 1.9(8)
P3 C4 C5 C6 -175.5(4)
C4 C5 C6 C7 -1.5(8)
C5 C6 C7 C8 -0.1(9)
C6 C7 C8 C9 1.2(9)
C7 C8 C9 C4 -0.7(9)
C5 C4 C9 C8 -0.8(8)
P3 C4 C9 C8 176.7(4)
C4 P3 C10 C11 -99.7(5)
C16 P3 C10 C11 9.8(5)
Pd1 P3 C10 C11 135.4(4)
C4 P3 C10 C15 77.9(4)
C16 P3 C10 C15 -172.5(4)
Pd1 P3 C10 C15 -46.9(4)
C15 C10 C11 C12 0.0(8)
P3 C10 C11 C12 177.5(4)
C10 C11 C12 C13 -2.3(8)
C11 C12 C13 C14 2.5(8)
C12 C13 C14 C15 -0.3(8)
C13 C14 C15 C10 -2.1(8)
C11 C10 C15 C14 2.2(8)
P3 C10 C15 C14 -175.5(4)
C4 P3 C16 C21 -4.3(5)
C10 P3 C16 C21 -113.0(4)
Pd1 P3 C16 C21 120.6(4)
C4 P3 C16 C17 178.4(4)
C10 P3 C16 C17 69.7(4)
Pd1 P3 C16 C17 -56.7(4)
C21 C16 C17 C18 0.9(7)
P3 C16 C17 C18 178.3(4)
C16 C17 C18 C19 -0.9(7)
C17 C18 C19 C20 0.9(7)
C18 C19 C20 C21 -0.8(7)
C19 C20 C21 C16 0.8(7)
C17 C16 C21 C20 -0.8(7)
P3 C16 C21 C20 -178.1(4)
C34 P4 C22 C23 -117.1(5)
C28 P4 C22 C23 -9.8(5)
Pd2 P4 C22 C23 117.6(4)
C34 P4 C22 C27 63.2(5)
C28 P4 C22 C27 170.4(4)
Pd2 P4 C22 C27 -62.1(5)
C27 C22 C23 C24 0.0(8)
P4 C22 C23 C24 -179.8(4)
C22 C23 C24 C25 -1.2(9)
C23 C24 C25 C26 1.3(9)
C24 C25 C26 C27 -0.3(10)
C25 C26 C27 C22 -0.9(10)
C23 C22 C27 C26 1.0(9)
P4 C22 C27 C26 -179.2(5)
C22 P4 C28 C33 75.3(5)
C34 P4 C28 C33 -178.1(4)
Pd2 P4 C28 C33 -49.4(5)
C22 P4 C28 C29 -106.7(5)
C34 P4 C28 C29 -0.1(5)
Pd2 P4 C28 C29 128.6(4)
C33 C28 C29 C30 -0.5(8)
P4 C28 C29 C30 -178.6(4)
C28 C29 C30 C31 -2.3(9)
C29 C30 C31 C32 2.7(9)
C30 C31 C32 C33 -0.4(9)
C29 C28 C33 C32 2.8(9)
P4 C28 C33 C32 -179.1(5)
C31 C32 C33 C28 -2.4(10)
C22 P4 C34 C35 -156.5(4)
C28 P4 C34 C35 94.6(4)
Pd2 P4 C34 C35 -34.1(5)
C22 P4 C34 C39 24.4(5)
C28 P4 C34 C39 -84.5(5)
Pd2 P4 C34 C39 146.8(4)
C39 C34 C35 C36 0.7(8)
P4 C34 C35 C36 -178.5(5)
C34 C35 C36 C37 -1.0(9)
C35 C36 C37 C38 0.5(10)
C36 C37 C38 C39 0.3(10)
C35 C34 C39 C38 0.2(8)
P4 C34 C39 C38 179.3(4)
C37 C38 C39 C34 -0.6(9)
C104 O100 C101 C102 16.7(9)
O100 C101 C102 C103 -30.5(8)
C101 C102 C103 C104 32.2(8)
C101 O100 C104 C103 4.4(9)
C102 C103 C104 O100 -23.6(8)

_cod_database_fobs_code 2241459
